data_1520737
loop_
_publ_author_name
'Mary Sheeba, Mani'
'Preethi, Sankaranarayanan'
'Nijamudheen, A.'
'Muthu Tamizh, Manoharan'
'Datta, Ayan'
'Farrugia, Louis J.'
'Karvembu, Ramasamy'

_publ_section_title
;
 Half-sandwich Ru(\h6-C6H6) complexes with chiral aroylthioureas for
 enhanced asymmetric transfer hydrogenation of ketones -- experimental and
 theoretical studies
;
_journal_issue 10
_journal_name_full 'Catal. Sci. Technol.'
_journal_page_first 4790
_journal_paper_doi 10.1039/C5CY00774G
_journal_volume 5
_journal_year 2015
_chemical_absolute_configuration ad
_chemical_compound_source 'synthesis as described'
_chemical_formula_moiety 'C14 H14 N2 O S2'
_chemical_formula_sum 'C14 H14 N2 O S2'
_chemical_formula_weight 290.39
_chemical_name_systematic
;
 ?
;
_space_group_IT_number 19
_symmetry_cell_setting orthorhombic
_symmetry_Int_Tables_number 19
_symmetry_space_group_name_Hall 'P 2ac 2ab'
_symmetry_space_group_name_H-M 'P 21 21 21'
_atom_sites_solution_hydrogens mixed
_atom_sites_solution_primary direct
_atom_sites_solution_secondary direct
_audit_conform_dict_location ftp://ftp.iucr.org/pub/cif_core.dic
_audit_conform_dict_name cif_core.dic
_audit_conform_dict_version 2.4.3
_audit_creation_date 2014-04-01T13:31:39-00:00
_audit_creation_method 'WinGX routine CIF_UPDATE'
_audit_update_record
;
2014-11-05 deposited with the CCDC.
2015-07-03 downloaded from the CCDC.
;
_cell_angle_alpha 90
_cell_angle_beta 90
_cell_angle_gamma 90
_cell_formula_units_Z 4
_cell_length_a 7.18050(10)
_cell_length_b 9.83950(10)
_cell_length_c 19.6096(3)
_cell_measurement_reflns_used 3461
_cell_measurement_temperature 100(2)
_cell_measurement_theta_max 34.97
_cell_measurement_theta_min 2
_cell_measurement_wavelength 0.71073
_cell_volume 1385.47(3)
_computing_cell_refinement 'HKL Scalepack (Otwinowski & Minor 1997)'
_computing_data_collection 'Collect (Bruker AXS BV, 1997-2004)'
_computing_data_reduction 'HKL Denzo and Scalepack (Otwinowski & Minor 1997)'
_computing_molecular_graphics 'ORTEP-3 for Windows (Farrugia, 2012)'
_computing_publication_material 'WinGX publication routines (Farrugia, 2012)'
_computing_structure_refinement 'SHELXL-2014 (Sheldrick, 2014)'
_computing_structure_solution 'SIR-92 (Altomare et al., 1994)'
_diffrn_ambient_temperature 100(2)
_diffrn_detector 'CCD plate'
_diffrn_detector_area_resol_mean 9
_diffrn_measured_fraction_theta_full 0.999
_diffrn_measured_fraction_theta_max 0.999
_diffrn_measurement_device '95mm CCD camera on \k-goniostat'
_diffrn_measurement_device_type KappaCCD
_diffrn_measurement_method 'CCD rotation images, thick slices'
_diffrn_orient_matrix_UB_11 0.102919
_diffrn_orient_matrix_UB_12 0.058127
_diffrn_orient_matrix_UB_13 -0.018155
_diffrn_orient_matrix_UB_21 -0.03496
_diffrn_orient_matrix_UB_22 -0.02608
_diffrn_orient_matrix_UB_23 -0.047596
_diffrn_orient_matrix_UB_31 -0.087066
_diffrn_orient_matrix_UB_32 0.079183
_diffrn_orient_matrix_UB_33 -0.002349
_diffrn_radiation_monochromator 'horizonally mounted graphite crystal'
_diffrn_radiation_probe x-ray
_diffrn_radiation_type MoK\a
_diffrn_radiation_wavelength 0.71073
_diffrn_reflns_av_R_equivalents 0.027
_diffrn_reflns_laue_measured_fraction_full 0.999
_diffrn_reflns_laue_measured_fraction_max 0.999
_diffrn_reflns_limit_h_max 11
_diffrn_reflns_limit_h_min -11
_diffrn_reflns_limit_k_max 15
_diffrn_reflns_limit_k_min -15
_diffrn_reflns_limit_l_max 31
_diffrn_reflns_limit_l_min -31
_diffrn_reflns_number 96584
_diffrn_reflns_point_group_measured_fraction_full 0.999
_diffrn_reflns_point_group_measured_fraction_max 0.999
_diffrn_reflns_reduction_process
;
        Scaled and merged with Sortav
        R.H. Blessing, (1987) Cryst. Rev. 1, 3-58
        R.H. Blessing, (1989) J. Appl. Cryst. 22, 396-397
;
_diffrn_reflns_theta_full 25.242
_diffrn_reflns_theta_max 34.994
_diffrn_reflns_theta_min 2.077
_diffrn_source 'Enraf Nonius FR590'
_exptl_absorpt_coefficient_mu 0.377
_exptl_absorpt_correction_T_max 0.903
_exptl_absorpt_correction_T_min 0.812
_exptl_absorpt_correction_type gaussian
_exptl_absorpt_process_details
;
        P. Coppens, L. Leiserowitz, D Rabinovich, Acta Cryst.
        (1965), 18, 1035-1038
;
_exptl_crystal_colour colourless
_exptl_crystal_density_diffrn 1.392
_exptl_crystal_density_method 'not measured'
_exptl_crystal_description prism
_exptl_crystal_F_000 608
_exptl_crystal_size_max 0.532
_exptl_crystal_size_mid 0.448
_exptl_crystal_size_min 0.292
_refine_diff_density_max 0.347
_refine_diff_density_min -0.265
_refine_diff_density_rms 0.045
_refine_ls_abs_structure_details
;
 Flack x determined using 2540 quotients [(I+)-(I-)]/[(I+)+(I-)]
 (Parsons, Flack and Wagner, Acta Cryst. B69 (2013) 249-259).
;
_refine_ls_abs_structure_Flack -0.002(10)
_refine_ls_extinction_method none
_refine_ls_goodness_of_fit_ref 1.046
_refine_ls_hydrogen_treatment refU
_refine_ls_matrix_type full
_refine_ls_number_constraints 0
_refine_ls_number_parameters 193
_refine_ls_number_reflns 6086
_refine_ls_number_restraints 0
_refine_ls_restrained_S_all 1.046
_refine_ls_R_factor_all 0.0223
_refine_ls_R_factor_gt 0.0213
_refine_ls_shift/su_max 0.001
_refine_ls_shift/su_mean 0
_refine_ls_structure_factor_coef Fsqd
_refine_ls_weighting_details 'w=1/[\s^2^(Fo^2^)+(0.0375P)^2^+0.0830P] where P=(Fo^2^+2Fc^2^)/3'
_refine_ls_weighting_scheme calc
_refine_ls_wR_factor_gt 0.0607
_refine_ls_wR_factor_ref 0.0611
_reflns_number_gt 5908
_reflns_number_total 6086
_reflns_threshold_expression 'I > 2\s(I)'
_cod_data_source_file c5cy00774g2.cif
_cod_data_source_block comp_L4
_cod_depositor_comments 'Adding full bibliography for 1520736--1520740.cif.'
_cod_database_code 1520737
_audit_block_doi 10.5517/cc13npwb
_shelx_estimated_absorpt_t_min 0.825
_shelx_estimated_absorpt_t_max 0.898

loop_
_symmetry_equiv_pos_as_xyz
'x, y, z'
'-x+1/2, -y, z+1/2'
'x+1/2, -y+1/2, -z'
'-x, y+1/2, -z+1/2'

loop_
_atom_site_label
_atom_site_type_symbol
_atom_site_fract_x
_atom_site_fract_y
_atom_site_fract_z
_atom_site_U_iso_or_equiv
_atom_site_adp_type
_atom_site_occupancy
_atom_site_calc_flag
S1 S 0.64554(4) -0.19113(2) 0.43695(2) 0.01736(5) Uani 1 d
S2 S 0.64334(4) 0.47236(2) 0.49146(2) 0.02049(5) Uani 1 d
O1 O 0.66176(12) 0.26157(7) 0.38593(3) 0.02027(13) Uani 1 d
N1 N 0.66919(11) 0.00525(7) 0.34298(4) 0.01458(12) Uani 1 d
N2 N 0.65959(12) 0.07431(7) 0.45596(4) 0.01508(12) Uani 1 d
C1 C 0.65716(14) -0.09167(8) 0.28599(4) 0.01635(13) Uani 1 d
H1A H 0.7221 -0.1773 0.2996 0.032(5) Uiso 1 calc
C2 C 0.45276(16) -0.12488(13) 0.27209(5) 0.0258(2) Uani 1 d
H2A H 0.3844 -0.0407 0.2629 0.044(6) Uiso 1 calc
H2B H 0.3989 -0.17 0.312 0.030(4) Uiso 1 calc
H2C H 0.4439 -0.1852 0.2325 0.034(5) Uiso 1 calc
C3 C 0.65855(12) -0.03139(8) 0.40827(4) 0.01322(12) Uani 1 d
C4 C 0.66000(12) 0.21245(8) 0.44366(4) 0.01424(12) Uani 1 d
C5 C 0.65670(12) 0.29974(8) 0.50447(4) 0.01436(12) Uani 1 d
C6 C 0.66198(16) 0.26793(9) 0.57327(4) 0.01989(16) Uani 1 d
H6 H 0.67 0.1781 0.5907 0.031(4) Uiso 1 calc
C7 C 0.65394(19) 0.38661(10) 0.61449(5) 0.02411(17) Uani 1 d
H7 H 0.6556 0.3849 0.6629 0.049(6) Uiso 1 calc
C8 C 0.64361(16) 0.50358(9) 0.57695(5) 0.02225(16) Uani 1 d
H8 H 0.6373 0.592 0.5963 0.026(4) Uiso 1 calc
C111 C 0.75985(12) -0.03058(9) 0.22549(4) 0.01541(14) Uani 1 d
C112 C 0.95380(14) -0.04423(12) 0.22149(5) 0.02163(17) Uani 1 d
H112 H 1.0183 -0.0943 0.2555 0.034(5) Uiso 1 calc
C113 C 1.05305(14) 0.01481(13) 0.16819(5) 0.02427(19) Uani 1 d
H113 H 1.1845 0.0047 0.166 0.036(5) Uiso 1 calc
C114 C 0.96024(14) 0.08867(11) 0.11801(5) 0.01911(16) Uani 1 d
H114 H 1.0282 0.1306 0.0822 0.027(4) Uiso 1 calc
C115 C 0.76739(14) 0.10068(10) 0.12077(5) 0.01862(15) Uani 1 d
H115 H 0.703 0.1494 0.0862 0.026(4) Uiso 1 calc
C116 C 0.66824(13) 0.04114(10) 0.17427(5) 0.01816(15) Uani 1 d
H116 H 0.5365 0.0497 0.1757 0.032(5) Uiso 1 calc
H1 H 0.673(2) 0.0919(18) 0.3362(8) 0.024(4) Uiso 1 d
H2 H 0.657(3) 0.0477(19) 0.4945(9) 0.028(4) Uiso 1 d

loop_
_atom_site_aniso_label
_atom_site_aniso_U_11
_atom_site_aniso_U_22
_atom_site_aniso_U_33
_atom_site_aniso_U_23
_atom_site_aniso_U_13
_atom_site_aniso_U_12
S1 0.02617(10) 0.01228(8) 0.01363(8) 0.00081(6) -0.00056(8) 0.00014(8)
S2 0.02854(11) 0.01271(8) 0.02022(9) 0.00016(7) 0.00043(9) 0.00021(8)
O1 0.0330(4) 0.0148(2) 0.0130(2) 0.0023(2) -0.0014(3) -0.0013(3)
N1 0.0201(3) 0.0135(3) 0.0101(2) -0.0005(2) -0.0007(2) -0.0013(2)
N2 0.0230(3) 0.0125(2) 0.0098(2) 0.00010(19) -0.0003(3) -0.0004(3)
C1 0.0223(3) 0.0156(3) 0.0112(3) -0.0019(2) 0.0004(3) -0.0027(3)
C2 0.0274(4) 0.0350(5) 0.0150(4) -0.0003(3) -0.0014(3) -0.0151(4)
C3 0.0153(3) 0.0134(3) 0.0110(3) -0.0004(2) -0.0005(2) -0.0004(3)
C4 0.0167(3) 0.0130(3) 0.0130(3) -0.0002(2) -0.0005(3) -0.0006(3)
C5 0.0170(3) 0.0120(3) 0.0140(3) -0.0009(2) -0.0001(3) -0.0004(3)
C6 0.0307(4) 0.0150(3) 0.0140(3) -0.0020(2) -0.0003(3) 0.0000(3)
C7 0.0359(5) 0.0204(4) 0.0160(3) -0.0051(3) 0.0012(4) -0.0006(4)
C8 0.0265(4) 0.0166(3) 0.0237(4) -0.0067(3) 0.0021(4) -0.0003(3)
C111 0.0190(3) 0.0159(3) 0.0114(3) -0.0016(3) 0.0009(2) -0.0004(3)
C112 0.0190(3) 0.0315(5) 0.0144(3) 0.0018(3) -0.0019(3) 0.0004(3)
C113 0.0166(3) 0.0389(6) 0.0174(4) 0.0017(4) 0.0001(3) -0.0009(4)
C114 0.0196(4) 0.0226(4) 0.0152(3) -0.0010(3) 0.0028(3) -0.0026(3)
C115 0.0206(4) 0.0189(4) 0.0164(3) 0.0033(3) 0.0028(3) 0.0025(3)
C116 0.0175(3) 0.0201(3) 0.0169(3) 0.0033(3) 0.0027(3) 0.0030(3)

loop_
_atom_type_symbol
_atom_type_description
_atom_type_scat_dispersion_real
_atom_type_scat_dispersion_imag
_atom_type_scat_source
S S 0.1246 0.1234 'International Tables Vol C Tables 4.2.6.8 and 6.1.1.4'
O O 0.0106 0.006 'International Tables Vol C Tables 4.2.6.8 and 6.1.1.4'
N N 0.0061 0.0033 'International Tables Vol C Tables 4.2.6.8 and 6.1.1.4'
C C 0.0033 0.0016 'International Tables Vol C Tables 4.2.6.8 and 6.1.1.4'
H H 0 0 'International Tables Vol C Tables 4.2.6.8 and 6.1.1.4'

loop_
_exptl_crystal_face_index_h
_exptl_crystal_face_index_k
_exptl_crystal_face_index_l
_exptl_crystal_face_perp_dist
0 -1 -2 0.332
0 1 1 0.2
0 1 -1 0.12
0 -1 1 0.172
-1 0 0 0.213
1 0 0 0.235
0 -1 3 0.233
-6 7 14 0.223

loop_
_geom_angle_atom_site_label_1
_geom_angle_atom_site_label_2
_geom_angle_atom_site_label_3
_geom_angle
C8 S2 C5 91.83(4)
C3 N1 C1 123.44(7)
C3 N1 H1 114.7(10)
C1 N1 H1 121.7(10)
C4 N2 C3 127.97(7)
C4 N2 H2 119.2(13)
C3 N2 H2 112.8(13)
N1 C1 C111 107.93(7)
N1 C1 C2 109.29(8)
C111 C1 C2 114.28(7)
N1 C1 H1A 108.4
C111 C1 H1A 108.4
C2 C1 H1A 108.4
C1 C2 H2A 109.5
C1 C2 H2B 109.5
H2A C2 H2B 109.5
C1 C2 H2C 109.5
H2A C2 H2C 109.5
H2B C2 H2C 109.5
N1 C3 N2 116.17(7)
N1 C3 S1 125.51(6)
N2 C3 S1 118.32(6)
O1 C4 N2 123.18(7)
O1 C4 C5 121.12(7)
N2 C4 C5 115.70(7)
C6 C5 C4 131.12(7)
C6 C5 S2 111.65(6)
C4 C5 S2 117.23(6)
C5 C6 C7 111.53(8)
C5 C6 H6 124.2
C7 C6 H6 124.2
C8 C7 C6 112.79(8)
C8 C7 H7 123.6
C6 C7 H7 123.6
C7 C8 S2 112.19(7)
C7 C8 H8 123.9
S2 C8 H8 123.9
C116 C111 C112 118.53(9)
C116 C111 C1 122.27(8)
C112 C111 C1 119.19(9)
C113 C112 C111 120.72(9)
C113 C112 H112 119.6
C111 C112 H112 119.6
C112 C113 C114 120.21(9)
C112 C113 H113 119.9
C114 C113 H113 119.9
C115 C114 C113 119.55(9)
C115 C114 H114 120.2
C113 C114 H114 120.2
C114 C115 C116 120.07(9)
C114 C115 H115 120
C116 C115 H115 120
C111 C116 C115 120.90(8)
C111 C116 H116 119.6
C115 C116 H116 119.6

loop_
_geom_bond_atom_site_label_1
_geom_bond_atom_site_label_2
_geom_bond_distance
S1 C3 1.6720(8)
S2 C8 1.7044(10)
S2 C5 1.7203(8)
O1 C4 1.2310(10)
N1 C3 1.3322(10)
N1 C1 1.4717(10)
N1 H1 0.864(17)
N2 C4 1.3805(11)
N2 C3 1.3987(10)
N2 H2 0.799(18)
C1 C111 1.5206(12)
C1 C2 1.5282(15)
C1 H1A 1
C2 H2A 0.98
C2 H2B 0.98
C2 H2C 0.98
C4 C5 1.4696(11)
C5 C6 1.3856(11)
C6 C7 1.4213(12)
C6 H6 0.95
C7 C8 1.3682(14)
C7 H7 0.95
C8 H8 0.95
C111 C116 1.3927(13)
C111 C112 1.4013(13)
C112 C113 1.3921(14)
C112 H112 0.95
C113 C114 1.3930(14)
C113 H113 0.95
C114 C115 1.3909(13)
C114 H114 0.95
C115 C116 1.3966(13)
C115 H115 0.95
C116 H116 0.95

loop_
_geom_torsion_atom_site_label_1
_geom_torsion_atom_site_label_2
_geom_torsion_atom_site_label_3
_geom_torsion_atom_site_label_4
_geom_torsion
C3 N1 C1 C111 -154.21(8)
C3 N1 C1 C2 80.97(11)
C1 N1 C3 N2 -175.74(8)
C1 N1 C3 S1 4.64(13)
C4 N2 C3 N1 3.90(14)
C4 N2 C3 S1 -176.44(8)
C3 N2 C4 O1 -0.92(16)
C3 N2 C4 C5 178.62(8)
O1 C4 C5 C6 -176.98(10)
N2 C4 C5 C6 3.47(15)
O1 C4 C5 S2 3.25(12)
N2 C4 C5 S2 -176.30(7)
C8 S2 C5 C6 -0.25(9)
C8 S2 C5 C4 179.56(7)
C4 C5 C6 C7 -179.47(10)
S2 C5 C6 C7 0.31(12)
C5 C6 C7 C8 -0.22(15)
C6 C7 C8 S2 0.03(14)
C5 S2 C8 C7 0.13(10)
N1 C1 C111 C116 -95.90(10)
C2 C1 C111 C116 25.89(13)
N1 C1 C111 C112 82.81(11)
C2 C1 C111 C112 -155.39(10)
C116 C111 C112 C113 1.20(16)
C1 C111 C112 C113 -177.56(9)
C111 C112 C113 C114 0.09(17)
C112 C113 C114 C115 -1.31(16)
C113 C114 C115 C116 1.21(16)
C112 C111 C116 C115 -1.30(15)
C1 C111 C116 C115 177.42(9)
C114 C115 C116 C111 0.11(15)
